data_7247073
loop_
_publ_author_name
'Luo, Tong-Kai'
'Zhong, Xiang'
'Zhang, Qing-Yun'
'Chen, Xiao-Feng'
'Xu, Hui'
'Peng, Yan'
'Liu, Sui-Jun'
'Hu, Zhao-Bo'
'Wen, He-Rui'

_publ_section_title
;
 Effect of remote substituents and coordination anions on the magnetic
 properties of Co(ii) dimer complexes
;
_journal_issue 34
_journal_name_full CrystEngComm
_journal_page_first 4873
_journal_page_last 4878
_journal_paper_doi 10.1039/D3CE00523B
_journal_volume 25
_journal_year 2023
_chemical_formula_moiety 'C34 H44 Co2 N4 O6, 2(C2 H3 N)'
_chemical_formula_sum 'C38 H50 Co2 N6 O6'
_chemical_formula_weight 804.724
_chemical_name_systematic '[Co2L1(acac)2]?2MeCN'
_space_group_crystal_system triclinic
_space_group_IT_number 2
_space_group_name_Hall '-P 1'
_space_group_name_H-M_alt 'P -1'
_symmetry_Int_Tables_number 2
_audit_creation_date 2023-04-26
_audit_creation_method
;
Olex2 1.5-alpha
(compiled 2021.06.18 svn.r64d69d6c for OlexSys, GUI svn.r6354)
;
_audit_update_record
;
2023-05-15 deposited with the CCDC.	2023-07-19 downloaded from the CCDC.
;
_cell_angle_alpha 96.093(3)
_cell_angle_beta 114.410(2)
_cell_angle_gamma 108.736(2)
_cell_formula_units_Z 1
_cell_length_a 9.9504(7)
_cell_length_b 10.6442(8)
_cell_length_c 11.3733(8)
_cell_measurement_reflns_used 6823
_cell_measurement_temperature 273.15
_cell_measurement_theta_max 27.48
_cell_measurement_theta_min 3.32
_cell_volume 998.14(13)
_computing_molecular_graphics 'Olex2 1.5-alpha (Dolomanov et al., 2009)'
_computing_publication_material 'Olex2 1.5-alpha (Dolomanov et al., 2009)'
_computing_structure_refinement 'olex2.refine 1.5-alpha (Bourhis et al., 2015)'
_computing_structure_solution 'SHELXT 2018/2 (Sheldrick, 2018)'
_diffrn_ambient_temperature 273.15
_diffrn_measured_fraction_theta_full 0.9600
_diffrn_measured_fraction_theta_max 0.9600
_diffrn_measurement_device_type 'CCD area detector'
_diffrn_measurement_method 'phi and omega scans'
_diffrn_radiation_type 'Mo K\a'
_diffrn_radiation_wavelength 0.71073
_diffrn_reflns_av_R_equivalents 0.0370
_diffrn_reflns_av_unetI/netI 0.0461
_diffrn_reflns_Laue_measured_fraction_full 0.9600
_diffrn_reflns_Laue_measured_fraction_max 0.9600
_diffrn_reflns_limit_h_max 12
_diffrn_reflns_limit_h_min -12
_diffrn_reflns_limit_k_max 13
_diffrn_reflns_limit_k_min -13
_diffrn_reflns_limit_l_max 14
_diffrn_reflns_limit_l_min -14
_diffrn_reflns_number 13392
_diffrn_reflns_point_group_measured_fraction_full 0.9600
_diffrn_reflns_point_group_measured_fraction_max 0.9600
_diffrn_reflns_theta_full 25.0046
_diffrn_reflns_theta_max 25.00
_diffrn_reflns_theta_min 3.32
_exptl_absorpt_coefficient_mu 0.882
_exptl_absorpt_correction_type none
_exptl_crystal_density_diffrn 1.339
_exptl_crystal_description Block
_exptl_crystal_F_000 422.896
_refine_diff_density_max 0.4347
_refine_diff_density_min -0.5250
_refine_diff_density_rms 0.0712
_refine_ls_d_res_high 0.8407
_refine_ls_d_res_low 6.1423
_refine_ls_goodness_of_fit_ref 1.0431
_refine_ls_hydrogen_treatment constr
_refine_ls_matrix_type full
_refine_ls_number_constraints 39
_refine_ls_number_parameters 238
_refine_ls_number_reflns 3387
_refine_ls_number_restraints 7
_refine_ls_restrained_S_all 1.0419
_refine_ls_R_factor_all 0.0509
_refine_ls_R_factor_gt 0.0389
_refine_ls_shift/su_max -0.0008
_refine_ls_shift/su_mean 0.0000
_refine_ls_structure_factor_coef Fsqd
_refine_ls_weighting_details 'w=1/[\s^2^(Fo^2^)+(0.0000P)^2^+0.8972P] where P=(Fo^2^+2Fc^2^)/3'
_refine_ls_weighting_scheme calc
_refine_ls_wR_factor_gt 0.0710
_refine_ls_wR_factor_ref 0.0746
_reflns_Friedel_coverage 0.0
_reflns_limit_h_max 10
_reflns_limit_h_min -11
_reflns_limit_k_max 12
_reflns_limit_k_min -12
_reflns_limit_l_max 13
_reflns_limit_l_min 0
_reflns_number_gt 2822
_reflns_number_total 3387
_reflns_threshold_expression I>=2u(I)
_cod_data_source_file d3ce00523b2.cif
_cod_data_source_block co2-h(acac)
_cod_depositor_comments 'Adding full bibliography for 7247070--7247073.cif.'
_cod_database_code 7247073
_olex2_refinement_description
;
1. Fixed Uiso
 At 1.2 times of:
  All C(H) groups, All C(H,H) groups
 At 1.5 times of:
  All C(H,H,H) groups
2. Restrained distances
 C7-C6
 1.5 with sigma of 0.02
3. Uiso/Uaniso restraints and constraints
C7 \\sim C6: within 2A with sigma of 0.007 and sigma for terminal atoms of
0.001 within 2A
4.a Secondary CH2 refined with riding coordinates:
 C2(H2a,H2b), C1(H1a,H1b), C3(H3a,H3b), C5(H5a,H5b), C4(H4a,H4b)
4.b Aromatic/amide H refined with riding coordinates:
 C6(H6), C15(H15), C8(H8), C11(H11), C10(H10), C9(H9)
4.c Idealised Me refined as rotating group:
 C17(H17a,H17b,H17c), C13(H13a,H13b,H13c), C18(H18a,H18b,H18c)
;
_olex2_submission_special_instructions 'No special instructions were received'

loop_
_space_group_symop_id
_space_group_symop_operation_xyz
1 x,y,z
2 -x,-y,-z

loop_
_atom_site_label
_atom_site_type_symbol
_atom_site_fract_x
_atom_site_fract_y
_atom_site_fract_z
_atom_site_U_iso_or_equiv
_atom_site_adp_type
_atom_site_occupancy
_atom_site_refinement_flags_posn
_atom_site_refinement_flags_adp
Co1 Co 0.34004(4) 0.65820(4) 0.22263(4) 0.04344(13) Uani 1.000000 . .
O2 O 0.3538(2) 0.47442(19) 0.1789(2) 0.0580(5) Uani 1.000000 . .
O3 O 0.2791(2) 0.61489(19) 0.35872(19) 0.0543(5) Uani 1.000000 . .
O1 O 0.5620(2) 0.7497(2) 0.2450(2) 0.0596(6) Uani 1.000000 . .
N1 N 0.1412(2) 0.6267(2) 0.0284(2) 0.0401(5) Uani 1.000000 . .
N2 N 0.3465(2) 0.8538(2) 0.2705(2) 0.0474(6) Uani 1.000000 . .
C2 C -0.0034(3) 0.6300(3) 0.0353(3) 0.0426(7) Uani 1.000000 . .
H2a H 0.0285(3) 0.7129(3) 0.1026(3) 0.0511(8) Uiso 1.000000 R .
H2b H -0.0786(3) 0.6337(3) -0.0507(3) 0.0511(8) Uiso 1.000000 R .
C1 C 0.0854(3) 0.4941(3) -0.0699(3) 0.0455(7) Uani 1.000000 . .
H1a H 0.0112(3) 0.4948(3) -0.1579(3) 0.0546(8) Uiso 1.000000 R .
H1b H 0.1774(3) 0.4864(3) -0.0752(3) 0.0546(8) Uiso 1.000000 R .
C7 C 0.2716(3) 0.8265(3) 0.4466(3) 0.0502(7) Uani 1.000000 D U
C12 C 0.2505(3) 0.6881(3) 0.4383(3) 0.0509(7) Uani 1.000000 . .
C16 C 0.4689(3) 0.4518(3) 0.1759(3) 0.0507(7) Uani 1.000000 . .
C6 C 0.3201(3) 0.9013(3) 0.3629(3) 0.0539(8) Uani 1.000000 D U
H6 H 0.3336(3) 0.9932(3) 0.3774(3) 0.0647(9) Uiso 1.000000 R .
C3 C 0.2024(3) 0.7399(3) -0.0270(3) 0.0547(8) Uani 1.000000 . .
H3a H 0.2983(3) 0.7374(3) -0.0284(3) 0.0657(9) Uiso 1.000000 R .
H3b H 0.1218(3) 0.7201(3) -0.1194(3) 0.0657(9) Uiso 1.000000 R .
C15 C 0.6169(4) 0.5544(3) 0.2092(3) 0.0593(8) Uani 1.000000 . .
H15 H 0.6966(4) 0.5263(3) 0.2104(3) 0.0712(10) Uiso 1.000000 R .
C14 C 0.6560(3) 0.6935(3) 0.2406(3) 0.0557(8) Uani 1.000000 . .
C5 C 0.3815(4) 0.9412(3) 0.1877(3) 0.0592(8) Uani 1.000000 . .
H5a H 0.3982(4) 1.0344(3) 0.2256(3) 0.0711(10) Uiso 1.000000 R .
H5b H 0.4797(4) 0.9447(3) 0.1868(3) 0.0711(10) Uiso 1.000000 R .
C4 C 0.2436(4) 0.8854(3) 0.0457(3) 0.0596(8) Uani 1.000000 . .
H4a H 0.2696(4) 0.9465(3) -0.0063(3) 0.0715(10) Uiso 1.000000 R .
H4b H 0.1483(4) 0.8882(3) 0.0482(3) 0.0715(10) Uiso 1.000000 R .
C8 C 0.2396(4) 0.8957(4) 0.5373(3) 0.0691(9) Uani 1.000000 . .
H8 H 0.2562(4) 0.9879(4) 0.5438(3) 0.0829(11) Uiso 1.000000 R .
C11 C 0.1940(4) 0.6270(4) 0.5210(3) 0.0695(9) Uani 1.000000 . .
H11 H 0.1778(4) 0.5353(4) 0.5176(3) 0.0834(11) Uiso 1.000000 R .
C17 C 0.4407(4) 0.3035(3) 0.1342(4) 0.0797(11) Uani 1.000000 . .
H17a H 0.516(2) 0.2826(7) 0.2063(9) 0.1195(16) Uiso 1.000000 GR .
H17b H 0.3326(10) 0.2456(3) 0.113(2) 0.1195(16) Uiso 1.000000 GR .
H17c H 0.455(3) 0.2873(7) 0.0565(15) 0.1195(16) Uiso 1.000000 GR .
C19 C 0.1863(6) 0.2033(6) 0.3164(5) 0.0905(13) Uani 1.000000 . .
C13 C 0.8225(4) 0.7930(4) 0.2747(4) 0.0943(13) Uani 1.000000 . .
H13a H 0.8147(5) 0.846(2) 0.2111(17) 0.141(2) Uiso 1.000000 GR .
H13b H 0.8732(13) 0.8535(19) 0.3635(11) 0.141(2) Uiso 1.000000 GR .
H13c H 0.8857(11) 0.7424(4) 0.271(3) 0.141(2) Uiso 1.000000 GR .
N3 N 0.0871(5) 0.1101(5) 0.2333(5) 0.1390(17) Uani 1.000000 . .
C10 C 0.1618(4) 0.6971(5) 0.6065(4) 0.0833(11) Uani 1.000000 . .
H10 H 0.1236(4) 0.6522(5) 0.6592(4) 0.1000(13) Uiso 1.000000 R .
C9 C 0.1849(4) 0.8320(5) 0.6159(4) 0.0816(11) Uani 1.000000 . .
H9 H 0.1636(4) 0.8794(5) 0.6750(4) 0.0979(14) Uiso 1.000000 R .
C18 C 0.3150(6) 0.3220(5) 0.4207(4) 0.1156(16) Uani 1.000000 . .
H18a H 0.317(3) 0.4031(6) 0.3905(12) 0.173(2) Uiso 1.000000 GR .
H18b H 0.299(2) 0.3291(19) 0.4984(12) 0.173(2) Uiso 1.000000 GR .
H18c H 0.4155(7) 0.3137(16) 0.444(2) 0.173(2) Uiso 1.000000 GR .

loop_
_atom_site_aniso_label
_atom_site_aniso_U_11
_atom_site_aniso_U_22
_atom_site_aniso_U_33
_atom_site_aniso_U_12
_atom_site_aniso_U_13
_atom_site_aniso_U_23
Co1 0.0351(2) 0.0449(2) 0.0461(2) 0.01686(16) 0.01520(17) 0.01186(17)
O2 0.0409(11) 0.0483(12) 0.0814(15) 0.0223(10) 0.0235(11) 0.0146(11)
O3 0.0660(13) 0.0520(12) 0.0498(12) 0.0267(10) 0.0289(11) 0.0167(10)
O1 0.0407(11) 0.0516(12) 0.0797(15) 0.0160(10) 0.0259(11) 0.0123(11)
N1 0.0345(11) 0.0466(13) 0.0406(12) 0.0154(10) 0.0200(10) 0.0111(10)
N2 0.0379(13) 0.0404(13) 0.0521(15) 0.0121(11) 0.0142(11) 0.0112(11)
C2 0.0342(14) 0.0483(17) 0.0431(16) 0.0181(13) 0.0170(13) 0.0051(13)
C1 0.0382(15) 0.0570(17) 0.0427(16) 0.0193(13) 0.0221(13) 0.0071(13)
C7 0.0345(14) 0.0525(18) 0.0448(16) 0.0115(12) 0.0101(12) -0.0006(13)
C12 0.0407(16) 0.0571(19) 0.0389(16) 0.0158(14) 0.0096(13) 0.0058(14)
C16 0.0533(18) 0.0587(19) 0.0462(17) 0.0324(16) 0.0213(15) 0.0164(14)
C6 0.0414(16) 0.0413(16) 0.0586(19) 0.0144(12) 0.0108(13) -0.0007(13)
C3 0.0522(18) 0.065(2) 0.0481(18) 0.0225(15) 0.0244(15) 0.0218(15)
C15 0.0535(19) 0.070(2) 0.072(2) 0.0329(17) 0.0390(17) 0.0192(17)
C14 0.0421(17) 0.070(2) 0.0536(19) 0.0201(16) 0.0245(15) 0.0136(16)
C5 0.0540(18) 0.0435(17) 0.074(2) 0.0152(15) 0.0269(17) 0.0196(16)
C4 0.0596(19) 0.0553(19) 0.065(2) 0.0223(16) 0.0278(17) 0.0297(16)
C8 0.0539(19) 0.067(2) 0.066(2) 0.0196(17) 0.0207(18) -0.0072(18)
C11 0.077(2) 0.074(2) 0.057(2) 0.0265(19) 0.0357(19) 0.0186(18)
C17 0.080(2) 0.065(2) 0.105(3) 0.042(2) 0.046(2) 0.018(2)
C19 0.084(3) 0.118(4) 0.097(4) 0.061(3) 0.045(3) 0.055(3)
C13 0.053(2) 0.088(3) 0.134(4) 0.015(2) 0.052(2) 0.011(3)
N3 0.097(3) 0.151(4) 0.142(4) 0.043(3) 0.036(3) 0.050(3)
C10 0.080(3) 0.104(3) 0.061(2) 0.025(2) 0.041(2) 0.014(2)
C9 0.063(2) 0.105(3) 0.062(2) 0.024(2) 0.030(2) -0.006(2)
C18 0.160(5) 0.110(4) 0.085(3) 0.070(4) 0.050(3) 0.043(3)

loop_
_atom_type_symbol
_atom_type_scat_dispersion_real
_atom_type_scat_dispersion_imag
_atom_type_scat_Cromer_Mann_a1
_atom_type_scat_Cromer_Mann_a2
_atom_type_scat_Cromer_Mann_a3
_atom_type_scat_Cromer_Mann_a4
_atom_type_scat_Cromer_Mann_b1
_atom_type_scat_Cromer_Mann_b2
_atom_type_scat_Cromer_Mann_b3
_atom_type_scat_Cromer_Mann_b4
_atom_type_scat_Cromer_Mann_c
_atom_type_scat_source
_atom_type_scat_dispersion_source
C 0.00347 0.00161 2.31000 1.02000 1.58860 0.86500 20.84390 10.20750 0.56870 51.65120 0.21560 'International Tables Volume C Table 6.1.1.4 (pp. 500-502)' 'Henke, Gullikson and Davis, At. Data and Nucl. Data Tables, 1993, 54, 2'
Co 0.35655 0.96576 12.28410 7.34090 4.00340 2.34880 4.27910 0.27840 13.53590 71.16920 1.01180 'International Tables Volume C Table 6.1.1.4 (pp. 500-502)' 'Henke, Gullikson and Davis, At. Data and Nucl. Data Tables, 1993, 54, 2'
H 0.00000 0.00000 0.49300 0.32291 0.14019 0.04081 10.51090 26.12570 3.14236 57.79970 0.00304 'International Tables Volume C Table 6.1.1.4 (pp. 500-502)' 'Henke, Gullikson and Davis, At. Data and Nucl. Data Tables, 1993, 54, 2'
N 0.00653 0.00323 12.21260 3.13220 2.01250 1.16630 0.00570 9.89330 28.99750 0.58260 -11.52900 'International Tables Volume C Table 6.1.1.4 (pp. 500-502)' 'Henke, Gullikson and Davis, At. Data and Nucl. Data Tables, 1993, 54, 2'
O 0.01158 0.00611 3.04850 2.28680 1.54630 0.86700 13.27710 5.70110 0.32390 32.90890 0.25080 'International Tables Volume C Table 6.1.1.4 (pp. 500-502)' 'Henke, Gullikson and Davis, At. Data and Nucl. Data Tables, 1993, 54, 2'

loop_
_geom_angle_atom_site_label_1
_geom_angle_atom_site_label_2
_geom_angle_atom_site_label_3
_geom_angle
_geom_angle_site_symmetry_1
_geom_angle_site_symmetry_3
_geom_angle_publ_flag
O3 Co1 O2 93.32(8) . . ?
O1 Co1 O2 87.77(8) . . ?
O1 Co1 O3 128.00(9) . . ?
N1 Co1 O2 96.54(8) . . ?
N1 Co1 O3 114.92(8) . . ?
N1 Co1 O1 116.56(8) . . ?
N2 Co1 O2 175.04(8) . . ?
N2 Co1 O3 89.43(9) . . ?
N2 Co1 O1 87.29(8) . . ?
N2 Co1 N1 86.02(8) . . ?
C16 O2 Co1 128.66(19) . . ?
C12 O3 Co1 130.77(19) . . ?
C14 O1 Co1 128.02(19) . . ?
C2 N1 Co1 113.60(15) . . ?
C1 N1 Co1 113.70(15) . . ?
C1 N1 C2 106.27(19) . . ?
C3 N1 Co1 106.40(15) . . ?
C3 N1 C2 109.4(2) . . ?
C3 N1 C1 107.3(2) . . ?
C6 N2 Co1 125.8(2) . . ?
C5 N2 Co1 115.46(19) . . ?
C5 N2 C6 118.7(2) . . ?
H2a C2 N1 109.25(13) . . ?
H2b C2 N1 109.25(13) . . ?
H2b C2 H2a 107.9 . . ?
C1 C2 N1 111.8(2) 2_565 . ?
C1 C2 H2a 109.25(14) 2_565 . ?
C1 C2 H2b 109.25(14) 2_565 . ?
C2 C1 N1 113.5(2) 2_565 . ?
H1a C1 N1 108.87(13) . . ?
H1a C1 C2 108.87(14) . 2_565 ?
H1b C1 N1 108.87(12) . . ?
H1b C1 C2 108.87(13) . 2_565 ?
H1b C1 H1a 107.7 . . ?
C6 C7 C12 123.2(3) . . ?
C8 C7 C12 119.4(3) . . ?
C8 C7 C6 117.3(3) . . ?
C7 C12 O3 124.3(3) . . ?
C11 C12 O3 119.1(3) . . ?
C11 C12 C7 116.5(3) . . ?
C15 C16 O2 124.1(3) . . ?
C17 C16 O2 116.4(3) . . ?
C17 C16 C15 119.5(3) . . ?
C7 C6 N2 126.3(3) . . ?
H6 C6 N2 116.87(17) . . ?
H6 C6 C7 116.87(16) . . ?
H3a C3 N1 108.01(14) . . ?
H3b C3 N1 108.01(14) . . ?
H3b C3 H3a 107.3 . . ?
C4 C3 N1 117.1(2) . . ?
C4 C3 H3a 108.01(16) . . ?
C4 C3 H3b 108.01(15) . . ?
H15 C15 C16 117.10(17) . . ?
C14 C15 C16 125.8(3) . . ?
C14 C15 H15 117.10(17) . . ?
C15 C14 O1 125.3(3) . . ?
C13 C14 O1 115.0(3) . . ?
C13 C14 C15 119.7(3) . . ?
H5a C5 N2 109.60(15) . . ?
H5b C5 N2 109.60(15) . . ?
H5b C5 H5a 108.1 . . ?
C4 C5 N2 110.3(2) . . ?
C4 C5 H5a 109.60(16) . . ?
C4 C5 H5b 109.60(17) . . ?
C5 C4 C3 115.8(2) . . ?
H4a C4 C3 108.32(16) . . ?
H4a C4 C5 108.32(16) . . ?
H4b C4 C3 108.32(16) . . ?
H4b C4 C5 108.32(17) . . ?
H4b C4 H4a 107.4 . . ?
H8 C8 C7 119.0(2) . . ?
C9 C8 C7 121.9(3) . . ?
C9 C8 H8 119.0(2) . . ?
H11 C11 C12 118.85(19) . . ?
C10 C11 C12 122.3(3) . . ?
C10 C11 H11 118.8(2) . . ?
H17a C17 C16 109.5 . . ?
H17b C17 C16 109.5 . . ?
H17b C17 H17a 109.5 . . ?
H17c C17 C16 109.5 . . ?
H17c C17 H17a 109.5 . . ?
H17c C17 H17b 109.5 . . ?
C18 C19 N3 178.6(6) . . ?
H13a C13 C14 109.5 . . ?
H13b C13 C14 109.5 . . ?
H13b C13 H13a 109.5 . . ?
H13c C13 C14 109.5 . . ?
H13c C13 H13a 109.5 . . ?
H13c C13 H13b 109.5 . . ?
H10 C10 C11 119.5(2) . . ?
C9 C10 C11 121.1(4) . . ?
C9 C10 H10 119.5(2) . . ?
C10 C9 C8 118.7(3) . . ?
H9 C9 C8 120.7(2) . . ?
H9 C9 C10 120.7(2) . . ?
H18a C18 C19 109.5 . . ?
H18b C18 C19 109.5 . . ?
H18b C18 H18a 109.5 . . ?
H18c C18 C19 109.5 . . ?
H18c C18 H18a 109.5 . . ?
H18c C18 H18b 109.5 . . ?

loop_
_geom_bond_atom_site_label_1
_geom_bond_atom_site_label_2
_geom_bond_distance
_geom_bond_site_symmetry_2
_geom_bond_publ_flag
Co1 O2 2.0283(19) . ?
Co1 O3 1.9296(19) . ?
Co1 O1 1.9981(19) . ?
Co1 N1 2.171(2) . ?
Co1 N2 2.069(2) . ?
O2 C16 1.257(3) . ?
O3 C12 1.309(3) . ?
O1 C14 1.276(3) . ?
N1 C2 1.484(3) . ?
N1 C1 1.483(3) . ?
N1 C3 1.492(3) . ?
N2 C6 1.276(3) . ?
N2 C5 1.457(3) . ?
C2 H2a 0.9700 . ?
C2 H2b 0.9700 . ?
C2 C1 1.500(4) 2_565 ?
C1 H1a 0.9700 . ?
C1 H1b 0.9700 . ?
C7 C12 1.407(4) . ?
C7 C6 1.438(4) . ?
C7 C8 1.403(4) . ?
C12 C11 1.398(4) . ?
C16 C15 1.387(4) . ?
C16 C17 1.497(4) . ?
C6 H6 0.9300 . ?
C3 H3a 0.9700 . ?
C3 H3b 0.9700 . ?
C3 C4 1.513(4) . ?
C15 H15 0.9300 . ?
C15 C14 1.368(4) . ?
C14 C13 1.507(4) . ?
C5 H5a 0.9700 . ?
C5 H5b 0.9700 . ?
C5 C4 1.512(4) . ?
C4 H4a 0.9700 . ?
C4 H4b 0.9700 . ?
C8 H8 0.9300 . ?
C8 C9 1.360(5) . ?
C11 H11 0.9300 . ?
C11 C10 1.364(5) . ?
C17 H17a 0.9600 . ?
C17 H17b 0.9600 . ?
C17 H17c 0.9600 . ?
C19 N3 1.119(6) . ?
C19 C18 1.425(6) . ?
C13 H13a 0.9600 . ?
C13 H13b 0.9600 . ?
C13 H13c 0.9600 . ?
C10 H10 0.9300 . ?
C10 C9 1.364(5) . ?
C9 H9 0.9300 . ?
C18 H18a 0.9600 . ?
C18 H18b 0.9600 . ?
C18 H18c 0.9600 . ?

loop_
_geom_torsion_atom_site_label_1
_geom_torsion_atom_site_label_2
_geom_torsion_atom_site_label_3
_geom_torsion_atom_site_label_4
_geom_torsion
_geom_torsion_site_symmetry_1
_geom_torsion_site_symmetry_2
_geom_torsion_site_symmetry_3
_geom_torsion_site_symmetry_4
_geom_torsion_publ_flag
Co1 O2 C16 C15 2.9(3) . . . . ?
Co1 O2 C16 C17 -177.5(3) . . . . ?
Co1 O3 C12 C7 -5.1(2) . . . . ?
Co1 O3 C12 C11 174.4(2) . . . . ?
Co1 O1 C14 C15 5.1(3) . . . . ?
Co1 O1 C14 C13 -174.4(3) . . . . ?
Co1 N1 C2 C1 -70.11(17) . . . 2_565 ?
Co1 N1 C1 C2 69.00(17) . . . 2_565 ?
Co1 N1 C3 C4 -66.70(17) . . . . ?
Co1 N2 C6 C7 -3.9(2) . . . . ?
Co1 N2 C5 C4 67.83(19) . . . . ?
O2 C16 C15 C14 -4.9(4) . . . . ?
O3 C12 C7 C6 3.1(3) . . . . ?
O3 C12 C7 C8 -179.0(3) . . . . ?
O3 C12 C11 C10 179.9(3) . . . . ?
O1 C14 C15 C16 0.7(4) . . . . ?
N1 C2 C1 N1 -59.8(2) . . 2_565 2_565 ?
N1 C1 C2 N1 59.8(2) . . 2_565 2_565 ?
N1 C3 C4 C5 64.6(3) . . . . ?
N2 C6 C7 C12 1.6(3) . . . . ?
N2 C6 C7 C8 -176.3(3) . . . . ?
N2 C5 C4 C3 -59.1(3) . . . . ?
C7 C12 C11 C10 -0.5(3) . . . . ?
C7 C8 C9 C10 0.5(4) . . . . ?
C12 C11 C10 C9 -0.5(4) . . . . ?
C16 C15 C14 C13 -179.9(3) . . . . ?
C8 C9 C10 C11 0.6(4) . . . . ?

loop_
_restr_distance_atom_site_label_1
_restr_distance_atom_site_label_2
_restr_distance_site_symmetry_2
_restr_distance_target
_restr_distance_target_weight_param
_restr_distance_diff
C7 C6 1 1.5000 0.0200 0.0618

loop_
_restr_U_similar_atom_site_label_1
_restr_U_similar_atom_site_label_2
_restr_U_similar_weight_param
C7 C6 0.0070
